data_4515160
loop_
_publ_author_name
'Zheng, Hao'
'Ni, Cailing'
'Chen, Hang'
'Zha, Daijun'
'Hai, Yu'
'Ye, Hebo'
'You, Lei'

_publ_section_title
;
 Regulation of Axial Chirality through Dynamic Covalent Bond Constrained
 Biaryls.
;
_journal_issue 6
_journal_name_full 'ACS omega'
_journal_page_first 10273
_journal_page_last 10278
_journal_paper_doi 10.1021/acsomega.9b01273
_journal_volume 4
_journal_year 2019
_chemical_absolute_configuration unk
_chemical_formula_moiety 'C22 H19 N O2'
_chemical_formula_sum 'C22 H18 N O2'
_chemical_formula_weight 328.37
_space_group_crystal_system orthorhombic
_space_group_IT_number 19
_space_group_name_Hall 'P 2ac 2ab'
_space_group_name_H-M_alt 'P 21 21 21'
_symmetry_space_group_name_Hall 'P 2ac 2ab'
_symmetry_space_group_name_H-M 'P 21 21 21'
_atom_sites_solution_hydrogens geom
_atom_sites_solution_primary dual
_atom_sites_solution_secondary difmap
_audit_creation_date 2018-10-29
_audit_creation_method
;
Olex2 1.2-beta
(compiled 2017.03.28 svn.r3405 for OlexSys, GUI svn.r5335)
;
_cell_angle_alpha 90.00
_cell_angle_beta 90.00
_cell_angle_gamma 90.00
_cell_formula_units_Z 4
_cell_length_a 9.2098(16)
_cell_length_b 10.1883(18)
_cell_length_c 18.326(4)
_cell_measurement_reflns_used 6387
_cell_measurement_temperature 273(2)
_cell_measurement_theta_max 25.29
_cell_measurement_theta_min 2.98
_cell_volume 1719.6(6)
_computing_cell_refinement 'SAINT V8.38A (?, 2016)'
_computing_data_reduction 'SAINT V8.38A (?, 2016)'
_computing_molecular_graphics 'Olex2 (Dolomanov et al., 2009)'
_computing_publication_material 'Olex2 (Dolomanov et al., 2009)'
_computing_structure_refinement 'XL (Sheldrick, 2008)'
_computing_structure_solution 'ShelXT (Sheldrick, 2015)'
_diffrn_ambient_temperature 273.15
_diffrn_measured_fraction_theta_full 0.997
_diffrn_measured_fraction_theta_max 0.997
_diffrn_measurement_device_type 'Bruker APEX-II CCD'
_diffrn_measurement_method '\f and \w scans'
_diffrn_radiation_monochromator graphite
_diffrn_radiation_type MoK\a
_diffrn_radiation_wavelength 0.71073
_diffrn_reflns_av_R_equivalents 0.0466
_diffrn_reflns_av_unetI/netI 0.0278
_diffrn_reflns_limit_h_max 11
_diffrn_reflns_limit_h_min -10
_diffrn_reflns_limit_k_max 12
_diffrn_reflns_limit_k_min -12
_diffrn_reflns_limit_l_max 21
_diffrn_reflns_limit_l_min -22
_diffrn_reflns_number 19194
_diffrn_reflns_theta_full 25.34
_diffrn_reflns_theta_max 25.34
_diffrn_reflns_theta_min 2.29
_diffrn_source 'fine-focus sealed tube'
_diffrn_standards_number 0
_exptl_absorpt_coefficient_mu 0.081
_exptl_absorpt_correction_T_max 0.7452
_exptl_absorpt_correction_T_min 0.5808
_exptl_absorpt_correction_type multi-scan
_exptl_absorpt_process_details
;
SADABS-2016/2 (Bruker,2016/2) was used for absorption correction.
wR2(int) was 0.1216 before and 0.0591 after correction.
The Ratio of minimum to maximum transmission is 0.7794.
The \l/2 correction factor is Not present.
;
_exptl_crystal_density_diffrn 1.268
_exptl_crystal_density_method 'not measured'
_exptl_crystal_description Prism
_exptl_crystal_F_000 692
_refine_diff_density_max 0.467
_refine_diff_density_min -0.403
_refine_diff_density_rms 0.147
_refine_ls_abs_structure_details 'Flack H D (1983), Acta Cryst. A39, 876-881'
_refine_ls_abs_structure_Flack 0.8(15)
_refine_ls_extinction_method none
_refine_ls_goodness_of_fit_ref 1.233
_refine_ls_hydrogen_treatment constr
_refine_ls_matrix_type full
_refine_ls_number_parameters 228
_refine_ls_number_reflns 3139
_refine_ls_number_restraints 0
_refine_ls_restrained_S_all 1.233
_refine_ls_R_factor_all 0.0480
_refine_ls_R_factor_gt 0.0401
_refine_ls_shift/su_max 0.000
_refine_ls_shift/su_mean 0.000
_refine_ls_structure_factor_coef Fsqd
_refine_ls_weighting_details 'calc w=1/[\s^2^(Fo^2^)+(0.0710P)^2^+0.0000P] where P=(Fo^2^+2Fc^2^)/3'
_refine_ls_weighting_scheme calc
_refine_ls_wR_factor_gt 0.1097
_refine_ls_wR_factor_ref 0.1207
_reflns_number_gt 2857
_reflns_number_total 3139
_reflns_threshold_expression >2sigma(I)
_cod_data_source_file ao9b01273_si_002.cif
_cod_data_source_block 11
_cod_original_cell_volume 1719.6(5)
_cod_database_code 4515160
_olex2_refinement_description
;
1. Fixed Uiso
 At 1.2 times of:
  All C(H) groups
 At 1.5 times of:
  All C(H,H,H) groups, All O(H) groups
2.a Ternary CH refined with riding coordinates:
 C005(H005), C00H(H00H)
2.b Aromatic/amide H refined with riding coordinates:
 C004(H004), C00B(H00B), C00C(H00C), C00E(H00E), C00F(H00F), C00G(H00G),
 C00I(H00I), C00J(H00J), C00K(H00K), C00L(H00L), C00M(H00M), C00N(H00N),
 C00O(H00O)
2.c Idealised Me refined as rotating group:
 C00P(H00A,H00D,H00P)
2.d Idealised tetrahedral OH refined as rotating group:
 O001(H001)
;
_olex2_submission_special_instructions 'No special instructions were received'

loop_
_space_group_symop_id
_space_group_symop_operation_xyz
1 'x, y, z'
2 '-x+1/2, -y, z+1/2'
3 '-x, y+1/2, -z+1/2'
4 'x+1/2, -y+1/2, -z'

loop_
_atom_site_label
_atom_site_type_symbol
_atom_site_fract_x
_atom_site_fract_y
_atom_site_fract_z
_atom_site_U_iso_or_equiv
_atom_site_adp_type
_atom_site_occupancy
_atom_site_calc_flag
_atom_site_refinement_flags_posn
O001 O 0.38484(14) 0.65325(13) 0.40117(7) 0.0374(3) Uani 1 d .
H001 H 0.3489 0.7187 0.4199 0.056 Uiso 1 calc GR
O002 O 0.74030(16) 0.63472(15) 0.54026(8) 0.0508(4) Uani 1 d .
N003 N 0.63087(17) 0.70266(15) 0.43599(9) 0.0342(4) Uani 1 d .
C004 C 0.5279(2) 0.4418(2) 0.55727(12) 0.0422(5) Uani 1 d .
H004 H 0.5496 0.4909 0.5986 0.051 Uiso 1 calc R
C005 C 0.52499(19) 0.68294(19) 0.37602(9) 0.0318(4) Uani 1 d .
H005 H 0.5196 0.7645 0.3478 0.038 Uiso 1 calc R
C006 C 0.5454(2) 0.40955(19) 0.42630(12) 0.0377(5) Uani 1 d .
C007 C 0.6554(2) 0.61365(19) 0.48909(10) 0.0351(4) Uani 1 d .
C008 C 0.57302(19) 0.48622(19) 0.48905(10) 0.0341(4) Uani 1 d .
C009 C 0.57830(19) 0.57607(19) 0.32627(10) 0.0332(4) Uani 1 d .
C00A C 0.5925(2) 0.44667(19) 0.35174(11) 0.0375(5) Uani 1 d .
C00B C 0.7258(3) 0.9513(2) 0.31372(14) 0.0487(5) Uani 1 d .
H00B H 0.6526 1.0074 0.3294 0.058 Uiso 1 calc R
C00C C 0.6199(2) 0.6078(2) 0.25508(11) 0.0420(5) Uani 1 d .
H00C H 0.6098 0.6936 0.2386 0.050 Uiso 1 calc R
C00D C 0.7758(2) 0.8533(2) 0.35997(11) 0.0387(4) Uani 1 d .
C00E C 0.8868(2) 0.7726(2) 0.33436(14) 0.0505(6) Uani 1 d .
H00E H 0.9234 0.7071 0.3645 0.061 Uiso 1 calc R
C00F C 0.4515(3) 0.3262(2) 0.56437(14) 0.0540(6) Uani 1 d .
H00F H 0.4190 0.2991 0.6100 0.065 Uiso 1 calc R
C00G C 0.6760(2) 0.5135(3) 0.20881(13) 0.0517(6) Uani 1 d .
H00G H 0.7025 0.5353 0.1614 0.062 Uiso 1 calc R
C00H C 0.7140(2) 0.8283(2) 0.43561(12) 0.0404(5) Uani 1 d .
H00H H 0.7967 0.8167 0.4686 0.048 Uiso 1 calc R
C00I C 0.4717(3) 0.2917(2) 0.43595(14) 0.0530(6) Uani 1 d .
H00I H 0.4544 0.2388 0.3955 0.064 Uiso 1 calc R
C00J C 0.9436(3) 0.7879(3) 0.26523(15) 0.0656(7) Uani 1 d .
H00J H 1.0169 0.7322 0.2490 0.079 Uiso 1 calc R
C00K C 0.6505(2) 0.3538(2) 0.30404(13) 0.0480(5) Uani 1 d .
H00K H 0.6615 0.2677 0.3198 0.058 Uiso 1 calc R
C00L C 0.6922(2) 0.3865(3) 0.23385(13) 0.0554(7) Uani 1 d .
H00L H 0.7313 0.3227 0.2034 0.066 Uiso 1 calc R
C00M C 0.4235(3) 0.2508(2) 0.50336(16) 0.0615(7) Uani 1 d .
H00M H 0.3721 0.1726 0.5078 0.074 Uiso 1 calc R
C00N C 0.7838(3) 0.9665(3) 0.24426(14) 0.0646(7) Uani 1 d .
H00N H 0.7487 1.0324 0.2139 0.078 Uiso 1 calc R
C00O C 0.8920(3) 0.8857(3) 0.22018(16) 0.0721(8) Uani 1 d .
H00O H 0.9306 0.8965 0.1737 0.086 Uiso 1 calc R
C00P C 0.6205(3) 0.9380(2) 0.46724(15) 0.0609(7) Uani 1 d .
H00A H 0.5339 0.9472 0.4385 0.091 Uiso 1 calc GR
H00D H 0.6739 1.0188 0.4665 0.091 Uiso 1 calc GR
H00P H 0.5947 0.9168 0.5166 0.091 Uiso 1 calc GR

loop_
_atom_site_aniso_label
_atom_site_aniso_U_11
_atom_site_aniso_U_22
_atom_site_aniso_U_33
_atom_site_aniso_U_23
_atom_site_aniso_U_13
_atom_site_aniso_U_12
O001 0.0365(7) 0.0374(7) 0.0384(7) -0.0033(6) 0.0022(6) 0.0045(6)
O002 0.0627(9) 0.0461(9) 0.0435(8) 0.0035(7) -0.0240(7) -0.0115(8)
N003 0.0426(8) 0.0293(8) 0.0307(8) -0.0018(7) -0.0065(7) -0.0028(7)
C004 0.0452(11) 0.0406(11) 0.0409(12) 0.0037(9) -0.0051(9) 0.0050(9)
C005 0.0329(9) 0.0340(10) 0.0285(10) -0.0013(8) -0.0034(7) 0.0011(8)
C006 0.0398(10) 0.0304(10) 0.0430(11) -0.0039(8) -0.0073(9) 0.0028(8)
C007 0.0386(9) 0.0340(10) 0.0328(10) -0.0042(8) -0.0056(8) 0.0018(8)
C008 0.0355(9) 0.0300(9) 0.0368(10) 0.0000(8) -0.0056(8) 0.0039(8)
C009 0.0285(9) 0.0406(10) 0.0307(10) -0.0058(8) -0.0053(7) 0.0001(8)
C00A 0.0362(10) 0.0386(10) 0.0377(11) -0.0092(9) -0.0069(8) 0.0021(9)
C00B 0.0475(12) 0.0426(12) 0.0562(14) 0.0091(11) -0.0015(10) -0.0034(10)
C00C 0.0358(10) 0.0562(12) 0.0340(11) -0.0057(10) -0.0029(8) -0.0022(10)
C00D 0.0379(9) 0.0347(10) 0.0433(11) -0.0001(9) -0.0071(8) -0.0049(9)
C00E 0.0413(11) 0.0502(12) 0.0601(14) 0.0035(11) -0.0065(10) 0.0022(10)
C00F 0.0572(13) 0.0482(13) 0.0567(14) 0.0165(11) 0.0049(12) 0.0010(11)
C00G 0.0404(11) 0.0767(17) 0.0379(12) -0.0149(12) 0.0036(9) 0.0023(12)
C00H 0.0490(11) 0.0330(10) 0.0393(11) -0.0020(9) -0.0062(9) -0.0075(9)
C00I 0.0663(14) 0.0360(11) 0.0567(14) -0.0039(11) -0.0055(12) -0.0060(11)
C00J 0.0498(13) 0.0781(18) 0.0690(17) -0.0030(16) 0.0158(12) 0.0004(14)
C00K 0.0464(12) 0.0413(12) 0.0562(14) -0.0174(11) -0.0096(10) 0.0071(10)
C00L 0.0430(11) 0.0740(18) 0.0491(14) -0.0308(13) -0.0034(10) 0.0104(12)
C00M 0.0699(15) 0.0394(12) 0.0752(17) 0.0068(12) -0.0025(14) -0.0136(11)
C00N 0.0646(15) 0.0663(17) 0.0629(16) 0.0257(14) -0.0044(14) -0.0101(14)
C00O 0.0664(17) 0.091(2) 0.0588(17) 0.0127(16) 0.0135(13) -0.0148(18)
C00P 0.0811(18) 0.0390(12) 0.0626(16) -0.0147(11) 0.0158(14) -0.0066(12)

loop_
_atom_type_symbol
_atom_type_description
_atom_type_scat_dispersion_real
_atom_type_scat_dispersion_imag
_atom_type_scat_source
C C 0.0033 0.0016 'International Tables Vol C Tables 4.2.6.8 and 6.1.1.4'
H H 0.0000 0.0000 'International Tables Vol C Tables 4.2.6.8 and 6.1.1.4'
N N 0.0061 0.0033 'International Tables Vol C Tables 4.2.6.8 and 6.1.1.4'
O O 0.0106 0.0060 'International Tables Vol C Tables 4.2.6.8 and 6.1.1.4'

loop_
_geom_angle_atom_site_label_1
_geom_angle_atom_site_label_2
_geom_angle_atom_site_label_3
_geom_angle
C005 O001 H001 109.5
C005 N003 C00H 116.77(15)
C007 N003 C005 123.62(15)
C007 N003 C00H 119.61(16)
C008 C004 H004 119.5
C00F C004 H004 119.5
C00F C004 C008 121.0(2)
O001 C005 N003 112.99(14)
O001 C005 H005 108.1
O001 C005 C009 110.09(15)
N003 C005 H005 108.1
N003 C005 C009 109.45(14)
C009 C005 H005 108.1
C008 C006 C00A 123.79(18)
C00I C006 C008 117.5(2)
C00I C006 C00A 118.71(19)
O002 C007 N003 122.34(18)
O002 C007 C008 117.91(17)
N003 C007 C008 119.69(16)
C004 C008 C006 119.79(18)
C004 C008 C007 115.51(18)
C006 C008 C007 124.64(18)
C00A C009 C005 120.60(17)
C00C C009 C005 119.24(18)
C00C C009 C00A 120.10(18)
C009 C00A C006 121.21(18)
C00K C00A C006 121.12(19)
C00K C00A C009 117.7(2)
C00D C00B H00B 119.6
C00D C00B C00N 120.8(2)
C00N C00B H00B 119.6
C009 C00C H00C 119.5
C00G C00C C009 121.0(2)
C00G C00C H00C 119.5
C00B C00D C00E 117.5(2)
C00B C00D C00H 123.6(2)
C00E C00D C00H 118.91(19)
C00D C00E H00E 119.3
C00J C00E C00D 121.4(2)
C00J C00E H00E 119.3
C004 C00F H00F 120.2
C004 C00F C00M 119.6(2)
C00M C00F H00F 120.2
C00C C00G H00G 120.4
C00L C00G C00C 119.2(2)
C00L C00G H00G 120.4
N003 C00H C00D 109.87(16)
N003 C00H H00H 107.0
N003 C00H C00P 109.67(18)
C00D C00H H00H 107.0
C00D C00H C00P 115.83(19)
C00P C00H H00H 107.0
C006 C00I H00I 118.9
C00M C00I C006 122.2(2)
C00M C00I H00I 118.9
C00E C00J H00J 120.0
C00O C00J C00E 120.0(3)
C00O C00J H00J 120.0
C00A C00K H00K 119.1
C00L C00K C00A 121.7(2)
C00L C00K H00K 119.1
C00G C00L C00K 120.3(2)
C00G C00L H00L 119.8
C00K C00L H00L 119.8
C00F C00M H00M 120.1
C00I C00M C00F 119.9(2)
C00I C00M H00M 120.1
C00B C00N H00N 119.7
C00O C00N C00B 120.6(2)
C00O C00N H00N 119.7
C00J C00O H00O 120.2
C00N C00O C00J 119.6(3)
C00N C00O H00O 120.2
C00H C00P H00A 109.5
C00H C00P H00D 109.5
C00H C00P H00P 109.5
H00A C00P H00D 109.5
H00A C00P H00P 109.5
H00D C00P H00P 109.5

loop_
_geom_bond_atom_site_label_1
_geom_bond_atom_site_label_2
_geom_bond_distance
O001 H001 0.8200
O001 C005 1.404(2)
O002 C007 1.240(2)
N003 C005 1.483(2)
N003 C007 1.349(2)
N003 C00H 1.492(2)
C004 H004 0.9300
C004 C008 1.393(3)
C004 C00F 1.378(3)
C005 H005 0.9800
C005 C009 1.503(3)
C006 C008 1.413(3)
C006 C00A 1.483(3)
C006 C00I 1.390(3)
C007 C008 1.504(3)
C009 C00A 1.405(3)
C009 C00C 1.398(3)
C00A C00K 1.394(3)
C00B H00B 0.9300
C00B C00D 1.388(3)
C00B C00N 1.389(4)
C00C H00C 0.9300
C00C C00G 1.381(3)
C00D C00E 1.393(3)
C00D C00H 1.520(3)
C00E H00E 0.9300
C00E C00J 1.380(4)
C00F H00F 0.9300
C00F C00M 1.381(4)
C00G H00G 0.9300
C00G C00L 1.381(4)
C00H H00H 0.9800
C00H C00P 1.525(3)
C00I H00I 0.9300
C00I C00M 1.377(4)
C00J H00J 0.9300
C00J C00O 1.378(4)
C00K H00K 0.9300
C00K C00L 1.383(3)
C00L H00L 0.9300
C00M H00M 0.9300
C00N H00N 0.9300
C00N C00O 1.366(4)
C00O H00O 0.9300
C00P H00A 0.9600
C00P H00D 0.9600
C00P H00P 0.9600
